data_4331315
loop_
_publ_author_name
'Xiao-Yan Chen'
'George S. Goff'
'William C. Ewing'
'Brian L. Scott'
'Wolfgang Runde'

_publ_section_title
;
 Solid-State and Solution-State Coordination Chemistry of Lanthanide(III)
 Complexes with \a-Hydroxyisobutyric Acid
;
_journal_name_full 'Inorganic Chemistry'
_journal_page_first 13254
_journal_page_last 13263
_journal_paper_doi 10.1021/ic301775d
_journal_volume 51
_journal_year 2012
_chemical_formula_sum 'C8 H20 N Nd O12'
_chemical_formula_weight 466.49
_chemical_name_systematic
; 
 ? 
;
_space_group_IT_number 15
_symmetry_cell_setting monoclinic
_symmetry_space_group_name_Hall '-C 2yc'
_symmetry_space_group_name_H-M 'C 1 2/c 1'
_atom_sites_solution_hydrogens geom
_atom_sites_solution_primary direct
_atom_sites_solution_secondary difmap
_audit_creation_method SHELXL-97
_cell_angle_alpha 90.00
_cell_angle_beta 92.9167(13)
_cell_angle_gamma 90.00
_cell_formula_units_Z 4
_cell_length_a 8.9585(11)
_cell_length_b 8.6012(10)
_cell_length_c 21.014(3)
_cell_measurement_temperature 120(1)
_cell_volume 1617.1(4)
_computing_cell_refinement 'SAINT+, v. 7.66a (Bruker AXS, 2009)'
_computing_data_collection 'APEX II, v. 7.0 (Bruker AXS, 2009)'
_computing_data_reduction 'SAINT+, v. 7.66a (Bruker AXS, 2009)'
_computing_molecular_graphics 'SHELXTL, v. 6.14, (Bruker AXS, 2000)'
_computing_publication_material 'SHELXTL, v. 6.14, (Bruker AXS, 2000)'
_computing_structure_refinement 'SHELXL-97 (Sheldrick, 1997)'
_computing_structure_solution 'SHELXS-97 (Sheldrick, 1990)'
_diffrn_ambient_temperature 120(1)
_diffrn_measured_fraction_theta_full 1.000
_diffrn_measured_fraction_theta_max 0.956
_diffrn_measurement_device_type 'Bruker D8 with APEXII CCD'
_diffrn_measurement_method '\w scans'
_diffrn_radiation_monochromator graphite
_diffrn_radiation_source 'fine-focus sealed tube'
_diffrn_radiation_type MoK\a
_diffrn_radiation_wavelength 0.71073
_diffrn_reflns_av_R_equivalents 0.0424
_diffrn_reflns_av_sigmaI/netI 0.0318
_diffrn_reflns_limit_h_max 11
_diffrn_reflns_limit_h_min -11
_diffrn_reflns_limit_k_max 11
_diffrn_reflns_limit_k_min -11
_diffrn_reflns_limit_l_max 27
_diffrn_reflns_limit_l_min -27
_diffrn_reflns_number 23465
_diffrn_reflns_theta_full 25.00
_diffrn_reflns_theta_max 28.35
_diffrn_reflns_theta_min 1.94
_diffrn_standards_decay_% 0
_diffrn_standards_interval_count 0
_diffrn_standards_interval_time 0
_diffrn_standards_number 0
_exptl_absorpt_coefficient_mu 3.269
_exptl_absorpt_correction_T_max 0.8804
_exptl_absorpt_correction_T_min 0.6576
_exptl_absorpt_correction_type multi-scan
_exptl_absorpt_process_details 'SADABS v. 1 (Sheldrick, 2008)'
_exptl_crystal_colour lavender
_exptl_crystal_density_diffrn 1.916
_exptl_crystal_description block
_exptl_crystal_F_000 924
_exptl_crystal_size_max 0.14
_exptl_crystal_size_mid 0.06
_exptl_crystal_size_min 0.04
_refine_diff_density_max 0.690
_refine_diff_density_min -1.248
_refine_diff_density_rms 0.118
_refine_ls_extinction_method none
_refine_ls_goodness_of_fit_ref 1.099
_refine_ls_hydrogen_treatment mixed
_refine_ls_matrix_type full
_refine_ls_number_parameters 120
_refine_ls_number_reflns 11271
_refine_ls_number_restraints 0
_refine_ls_restrained_S_all 1.099
_refine_ls_R_factor_all 0.0313
_refine_ls_R_factor_gt 0.0304
_refine_ls_shift/su_max 0.001
_refine_ls_shift/su_mean 0.000
_refine_ls_structure_factor_coef Fsqd
_refine_ls_weighting_details 'calc w=1/[\s^2^(Fo^2^)+(0.0577P)^2^+0.0000P] where P=(Fo^2^+2Fc^2^)/3'
_refine_ls_weighting_scheme calc
_refine_ls_wR_factor_gt 0.0826
_refine_ls_wR_factor_ref 0.0831
_reflns_number_gt 10954
_reflns_number_total 11271
_reflns_threshold_expression >2sigma(I)
_cod_data_source_file ic301775d_si_001_4.cif
_cod_data_source_block apx1451_hklf5
_cod_original_cell_volume 1617.1(3)
_cod_original_sg_symbol_H-M 'C 2/c'
_cod_database_code 4331315

loop_
_symmetry_equiv_pos_as_xyz
'x, y, z'
'-x, y, -z+1/2'
'x+1/2, y+1/2, z'
'-x+1/2, y+1/2, -z+1/2'
'-x, -y, -z'
'x, -y, z-1/2'
'-x+1/2, -y+1/2, -z'
'x+1/2, -y+1/2, z-1/2'

loop_
_atom_site_label
_atom_site_type_symbol
_atom_site_fract_x
_atom_site_fract_y
_atom_site_fract_z
_atom_site_U_iso_or_equiv
_atom_site_adp_type
_atom_site_occupancy
_atom_site_symmetry_multiplicity
_atom_site_calc_flag
_atom_site_refinement_flags
Nd1 Nd 0.0000 0.398598(16) 0.2500 0.00749(5) Uani 1 2 d S
N1 N 0.6769(4) 0.1805(4) 0.01986(17) 0.0157(7) Uani 0.50 1 d P
O1 O -0.01004(19) 0.25671(17) 0.14756(7) 0.0168(3) Uani 1 1 d .
O2 O 0.18461(16) 0.19966(17) 0.23534(7) 0.0170(3) Uani 1 1 d .
O3 O 0.28403(16) -0.00325(16) 0.18728(7) 0.0134(3) Uani 1 1 d .
O4 O 0.10979(18) 0.58682(17) 0.17979(7) 0.0212(4) Uani 1 1 d .
O5 O 0.5813(2) 0.08833(18) 0.05017(8) 0.0321(4) Uani 1 1 d .
O6 O 0.6843(4) 0.1786(5) -0.03903(17) 0.0189(8) Uani 0.50 1 d P
O6' O 0.7642(4) 0.2691(4) 0.05232(19) 0.0186(9) Uani 0.50 1 d P
C1 C 0.0846(2) 0.1285(2) 0.13096(10) 0.0109(4) Uani 1 1 d .
C2 C -0.0094(3) -0.0163(2) 0.11968(11) 0.0208(5) Uani 1 1 d .
H2A H -0.0673 -0.0352 0.1561 0.031 Uiso 1 1 calc R
H2B H 0.0548 -0.1036 0.1132 0.031 Uiso 1 1 calc R
H2C H -0.0752 -0.0018 0.0827 0.031 Uiso 1 1 calc R
C3 C 0.1708(3) 0.1706(3) 0.07274(11) 0.0208(5) Uani 1 1 d .
H3A H 0.1024 0.1815 0.0364 0.031 Uiso 1 1 calc R
H3B H 0.2415 0.0898 0.0648 0.031 Uiso 1 1 calc R
H3C H 0.2230 0.2668 0.0803 0.031 Uiso 1 1 calc R
C4 C 0.1938(2) 0.1060(2) 0.18933(10) 0.0111(4) Uani 1 1 d .
H1 H -0.066(4) 0.256(4) 0.1291(18) 0.080 Uiso 1 1 d .

loop_
_atom_site_aniso_label
_atom_site_aniso_U_11
_atom_site_aniso_U_22
_atom_site_aniso_U_33
_atom_site_aniso_U_23
_atom_site_aniso_U_13
_atom_site_aniso_U_12
Nd1 0.00734(7) 0.00725(7) 0.00774(7) 0.000 -0.00097(7) 0.000
N1 0.0157(18) 0.0145(18) 0.016(2) -0.0060(15) -0.0035(15) 0.0066(15)
O1 0.0181(7) 0.0182(7) 0.0131(7) -0.0081(6) -0.0082(7) 0.0123(7)
O2 0.0182(8) 0.0167(8) 0.0156(9) -0.0045(6) -0.0034(6) 0.0061(7)
O3 0.0116(7) 0.0136(7) 0.0148(8) -0.0016(6) -0.0019(6) 0.0055(6)
O4 0.0246(9) 0.0229(8) 0.0156(8) 0.0049(6) -0.0039(7) -0.0158(8)
O5 0.0385(12) 0.0353(10) 0.0222(9) -0.0014(7) -0.0019(8) -0.0128(9)
O6 0.021(2) 0.027(2) 0.0087(18) 0.0021(16) -0.0030(15) 0.0019(17)
O6' 0.026(2) 0.011(2) 0.017(2) -0.0021(14) -0.0133(17) -0.0009(15)
C1 0.0109(11) 0.0081(9) 0.0136(10) -0.0019(7) -0.0009(8) 0.0035(7)
C2 0.0187(11) 0.0181(11) 0.0248(11) 0.0002(9) -0.0067(11) -0.0007(10)
C3 0.0204(12) 0.0270(12) 0.0151(12) 0.0035(9) 0.0019(9) 0.0020(10)
C4 0.0100(10) 0.0118(9) 0.0114(10) 0.0031(8) -0.0008(8) -0.0011(8)

loop_
_atom_type_symbol
_atom_type_description
_atom_type_scat_dispersion_real
_atom_type_scat_dispersion_imag
_atom_type_scat_source
C C 0.0033 0.0016 'International Tables Vol C Tables 4.2.6.8 and 6.1.1.4'
H H 0.0000 0.0000 'International Tables Vol C Tables 4.2.6.8 and 6.1.1.4'
N N 0.0061 0.0033 'International Tables Vol C Tables 4.2.6.8 and 6.1.1.4'
O O 0.0106 0.0060 'International Tables Vol C Tables 4.2.6.8 and 6.1.1.4'
Nd Nd -0.1943 3.0179 'International Tables Vol C Tables 4.2.6.8 and 6.1.1.4'

loop_
_geom_angle_atom_site_label_1
_geom_angle_atom_site_label_2
_geom_angle_atom_site_label_3
_geom_angle
_geom_angle_site_symmetry_1
_geom_angle_site_symmetry_3
O2 Nd1 O2 89.54(7) 2 .
O2 Nd1 O4 95.38(5) 2 2
O2 Nd1 O4 148.38(5) . 2
O2 Nd1 O4 148.38(5) 2 .
O2 Nd1 O4 95.38(5) . .
O4 Nd1 O4 96.51(8) 2 .
O2 Nd1 O3 77.52(5) 2 3_455
O2 Nd1 O3 135.08(5) . 3_455
O4 Nd1 O3 76.28(5) 2 3_455
O4 Nd1 O3 77.03(5) . 3_455
O2 Nd1 O3 135.08(5) 2 4
O2 Nd1 O3 77.52(5) . 4
O4 Nd1 O3 77.03(5) 2 4
O4 Nd1 O3 76.28(5) . 4
O3 Nd1 O3 139.44(7) 3_455 4
O2 Nd1 O1 62.16(5) 2 2
O2 Nd1 O1 76.47(6) . 2
O4 Nd1 O1 78.36(5) 2 2
O4 Nd1 O1 149.21(5) . 2
O3 Nd1 O1 129.41(5) 3_455 2
O3 Nd1 O1 72.98(5) 4 2
O2 Nd1 O1 76.47(6) 2 .
O2 Nd1 O1 62.16(5) . .
O4 Nd1 O1 149.21(5) 2 .
O4 Nd1 O1 78.36(5) . .
O3 Nd1 O1 72.98(5) 3_455 .
O3 Nd1 O1 129.41(5) 4 .
O1 Nd1 O1 120.84(7) 2 .
O6 N1 O6' 118.8(4) . .
O6 N1 O5 121.9(4) . .
O6' N1 O5 119.2(4) . .
O6 N1 O6' 22.1(2) . 7_655
O6' N1 O6' 96.7(3) . 7_655
O5 N1 O6' 144.0(3) . 7_655
O6 N1 O6 99.4(3) . 7_655
O6' N1 O6 19.4(2) . 7_655
O5 N1 O6 138.6(3) . 7_655
O6' N1 O6 77.3(2) 7_655 7_655
C1 O1 Nd1 126.25(11) . .
C1 O1 H1 108(3) . .
Nd1 O1 H1 123(4) . .
C4 O2 Nd1 128.44(13) . .
C4 O3 Nd1 138.09(13) . 3_545
O6' O6 N1 116.8(7) 7_655 .
O6' O6 N1 36.3(5) 7_655 7_655
N1 O6 N1 80.6(3) . 7_655
O6 O6' N1 124.3(7) 7_655 .
O6 O6' N1 41.1(5) 7_655 7_655
N1 O6' N1 83.3(3) . 7_655
O1 C1 C2 109.69(18) . .
O1 C1 C3 109.92(16) . .
C2 C1 C3 111.71(18) . .
O1 C1 C4 105.08(15) . .
C2 C1 C4 110.26(16) . .
C3 C1 C4 109.97(17) . .
C1 C2 H2A 109.5 . .
C1 C2 H2B 109.5 . .
H2A C2 H2B 109.5 . .
C1 C2 H2C 109.5 . .
H2A C2 H2C 109.5 . .
H2B C2 H2C 109.5 . .
C1 C3 H3A 109.5 . .
C1 C3 H3B 109.5 . .
H3A C3 H3B 109.5 . .
C1 C3 H3C 109.5 . .
H3A C3 H3C 109.5 . .
H3B C3 H3C 109.5 . .
O3 C4 O2 125.19(19) . .
O3 C4 C1 117.09(18) . .
O2 C4 C1 117.72(17) . .

loop_
_geom_bond_atom_site_label_1
_geom_bond_atom_site_label_2
_geom_bond_distance
_geom_bond_site_symmetry_2
Nd1 O2 2.4103(15) 2
Nd1 O2 2.4103(14) .
Nd1 O4 2.4316(14) 2
Nd1 O4 2.4316(15) .
Nd1 O3 2.4359(14) 3_455
Nd1 O3 2.4359(14) 4
Nd1 O1 2.4721(14) 2
Nd1 O1 2.4722(14) .
N1 O6 1.243(5) .
N1 O6' 1.266(5) .
N1 O5 1.350(4) .
N1 O6' 1.688(5) 7_655
N1 O6 1.768(5) 7_655
O1 C1 1.444(2) .
O1 H1 0.62(3) .
O2 C4 1.264(2) .
O3 C4 1.242(2) .
O3 Nd1 2.4358(14) 3_545
O6 O6' 0.712(4) 7_655
O6 N1 1.768(5) 7_655
O6' O6 0.712(4) 7_655
O6' N1 1.688(5) 7_655
C1 C2 1.515(3) .
C1 C3 1.523(3) .
C1 C4 1.542(3) .
C2 H2A 0.9600 .
C2 H2B 0.9600 .
C2 H2C 0.9600 .
C3 H3A 0.9600 .
C3 H3B 0.9600 .
C3 H3C 0.9600 .
